data_2212186
loop_
_publ_author_name
'Kunz, Peter'
'Kurz, Philipp'
'Spingler, Bernhard'
'Alberto, Roger'

_publ_section_title
;Tricarbonyl[tris(pyrazol-1-yl)methanesulfonato-\k^3^<i>N</i>,<i>N</i>',<i>N</i>'']rhenium(I)
 acetone solvate
;
_journal_coeditor_code HB2248
_journal_issue 2
_journal_name_full 'Acta Crystallographica Section E'
_journal_page_first m363
_journal_page_last m364
_journal_paper_doi 10.1107/S1600536806055942
_journal_volume 63
_journal_year 2007
_chemical_formula_iupac '[Re (C10 H9 N6 O3 S) (C O)3], C3 H6 O'
_chemical_formula_moiety 'C13 H9 N6 O6 Re S, C3 H6 O'
_chemical_formula_sum 'C16 H15 N6 O7 Re S'
_chemical_formula_weight 621.60
_chemical_name_systematic
;
Tricarbonyl[tris(pyrazol-1-yl)methanesulfonato-\k^3^N,N',N"]rhenium(I)
acetone solvate
;
_space_group_IT_number 2
_symmetry_cell_setting triclinic
_symmetry_space_group_name_Hall '-P 1'
_symmetry_space_group_name_H-M 'P -1'
_atom_sites_solution_hydrogens geom
_atom_sites_solution_primary direct
_atom_sites_solution_secondary difmap
_audit_creation_method SHELXL-97
_cell_angle_alpha 80.455(9)
_cell_angle_beta 84.444(9)
_cell_angle_gamma 70.235(8)
_cell_formula_units_Z 2
_cell_length_a 8.9610(6)
_cell_length_b 8.9726(6)
_cell_length_c 14.3248(11)
_cell_measurement_reflns_used 8000
_cell_measurement_temperature 183(2)
_cell_measurement_theta_max 30.4
_cell_measurement_theta_min 2.8
_cell_volume 1067.87(14)
_computing_cell_refinement 'IPDS Software'
_computing_data_collection 'IPDS Software (Stoe & Cie, 1999)'
_computing_data_reduction 'X-RED (Stoe & Cie, 1999)'
_computing_molecular_graphics 'ORTEP-3 (Farrugia, 1997)'
_computing_publication_material SHELXL97-2
_computing_structure_refinement 'SHELXL97-2 (Sheldrick, 1997)'
_computing_structure_solution 'SIR97 (Altomare <i>et al.</i>,  1999)'
_diffrn_ambient_temperature 183(2)
_diffrn_measured_fraction_theta_full 0.908
_diffrn_measured_fraction_theta_max 0.908
_diffrn_measurement_device_type 'Stoe IPDS'
_diffrn_measurement_method '\f oscillation'
_diffrn_radiation_monochromator graphite
_diffrn_radiation_source 'fine-focus sealed tube'
_diffrn_radiation_type 'Mo K\a'
_diffrn_radiation_wavelength 0.71073
_diffrn_reflns_av_R_equivalents 0.0459
_diffrn_reflns_av_sigmaI/netI 0.0564
_diffrn_reflns_limit_h_max 12
_diffrn_reflns_limit_h_min -12
_diffrn_reflns_limit_k_max 12
_diffrn_reflns_limit_k_min -12
_diffrn_reflns_limit_l_max 20
_diffrn_reflns_limit_l_min -20
_diffrn_reflns_number 12823
_diffrn_reflns_theta_full 30.40
_diffrn_reflns_theta_max 30.40
_diffrn_reflns_theta_min 2.76
_diffrn_standards_interval_count 'every image'
_diffrn_standards_interval_time 4
_diffrn_standards_number .5E-198
_exptl_absorpt_coefficient_mu 5.838
_exptl_absorpt_correction_T_max 0.493
_exptl_absorpt_correction_T_min 0.250
_exptl_absorpt_correction_type numerical
_exptl_absorpt_process_details '(X-RED; Stoe & Cie, 1999)'
_exptl_crystal_colour colourless
_exptl_crystal_density_diffrn 1.933
_exptl_crystal_density_method 'not measured'
_exptl_crystal_description plate
_exptl_crystal_F_000 600
_exptl_crystal_size_max 0.24
_exptl_crystal_size_mid 0.22
_exptl_crystal_size_min 0.13
_refine_diff_density_max 1.560
_refine_diff_density_min -1.411
_refine_ls_extinction_method none
_refine_ls_goodness_of_fit_ref 0.919
_refine_ls_hydrogen_treatment constr
_refine_ls_matrix_type full
_refine_ls_number_parameters 280
_refine_ls_number_reflns 5872
_refine_ls_number_restraints 2
_refine_ls_restrained_S_all 0.921
_refine_ls_R_factor_all 0.0428
_refine_ls_R_factor_gt 0.0351
_refine_ls_shift/su_max 0.004
_refine_ls_shift/su_mean 0.000
_refine_ls_structure_factor_coef Fsqd
_refine_ls_weighting_details 'calc w=1/[\s^2^(Fo^2^)+(0.0551P)^2^] where P=(Fo^2^+2Fc^2^)/3'
_refine_ls_weighting_scheme calc
_refine_ls_wR_factor_gt 0.0832
_refine_ls_wR_factor_ref 0.0855
_reflns_number_gt 4848
_reflns_number_total 5872
_reflns_threshold_expression I>2\s(I)
_cod_data_source_file hb2248.cif
_cod_data_source_block I
_cod_original_cell_volume 1067.87(13)
_cod_database_code 2212186
_cod_database_fobs_code 2212186

loop_
_symmetry_equiv_pos_as_xyz
'x, y, z'
'-x, -y, -z'

loop_
_atom_site_type_symbol
_atom_site_label
_atom_site_fract_x
_atom_site_fract_y
_atom_site_fract_z
_atom_site_U_iso_or_equiv
_atom_site_adp_type
_atom_site_calc_flag
_atom_site_refinement_flags
_atom_site_occupancy
C C1 0.8562(6) -0.0961(6) 0.1845(4) 0.0349(10) Uani d . 1
C C2 0.6188(6) 0.1878(6) 0.1659(3) 0.0334(10) Uani d . 1
C C3 0.6625(6) -0.0113(6) 0.3360(4) 0.0336(10) Uani d . 1
C C10 1.0263(5) 0.2662(5) 0.3152(3) 0.0247(8) Uani d . 1
C C11 0.7968(6) 0.4834(6) 0.3868(3) 0.0317(9) Uani d . 1
H H11 0.8535 0.5425 0.4084 0.038 Uiso calc R 1
C C12 0.6347(6) 0.5175(6) 0.3923(4) 0.0344(10) Uani d . 1
H H12 0.5577 0.6040 0.4185 0.041 Uiso calc R 1
C C13 0.6064(5) 0.3991(6) 0.3516(3) 0.0320(10) Uani d . 1
H H13 0.5041 0.3926 0.3459 0.038 Uiso calc R 1
C C14 1.1948(5) 0.0106(6) 0.4178(3) 0.0302(9) Uani d . 1
H H14 1.2689 0.0494 0.4404 0.036 Uiso calc R 1
C C15 1.1910(6) -0.1410(6) 0.4370(4) 0.0347(10) Uani d . 1
H H15 1.2606 -0.2283 0.4757 0.042 Uiso calc R 1
C C16 1.0639(6) -0.1432(6) 0.3886(4) 0.0330(10) Uani d . 1
H H16 1.0332 -0.2349 0.3891 0.040 Uiso calc R 1
C C17 1.1274(6) 0.3383(6) 0.1465(4) 0.0351(10) Uani d . 1
H H17 1.1972 0.3920 0.1583 0.042 Uiso calc R 1
C C18 1.0970(7) 0.3119(7) 0.0601(4) 0.0390(11) Uani d . 1
H H18 1.1415 0.3436 0.0003 0.047 Uiso calc R 1
C C19 0.9886(6) 0.2298(7) 0.0766(3) 0.0350(10) Uani d . 1
H H19 0.9467 0.1958 0.0287 0.042 Uiso calc R 1
C C20 0.6690(10) 0.1832(9) -0.1077(6) 0.0631(18) Uani d D 1
C C21 0.592(2) 0.1081(16) -0.1620(13) 0.160(8) Uani d D 1
H H21A 0.6158 0.1338 -0.2298 0.192 Uiso calc R 1
H H21B 0.4769 0.1482 -0.1492 0.192 Uiso calc R 1
H H21C 0.6313 -0.0082 -0.1434 0.192 Uiso calc R 1
C C22 0.6246(18) 0.3567(12) -0.1253(10) 0.122(5) Uani d D 1
H H22C 0.6833 0.3921 -0.0842 0.147 Uiso calc R 1
H H22B 0.5104 0.4041 -0.1118 0.147 Uiso calc R 1
H H22A 0.6502 0.3906 -0.1917 0.147 Uiso calc R 1
N N10 0.7424(4) 0.2961(5) 0.3217(3) 0.0278(8) Uani d . 1
N N11 0.8607(4) 0.3489(5) 0.3445(3) 0.0270(7) Uani d . 1
N N12 0.9921(5) 0.0005(5) 0.3416(3) 0.0288(8) Uani d . 1
N N13 1.0733(4) 0.0979(5) 0.3601(3) 0.0258(7) Uani d . 1
N N14 0.9513(5) 0.2054(5) 0.1687(3) 0.0284(8) Uani d . 1
N N15 1.0385(4) 0.2730(5) 0.2126(3) 0.0278(8) Uani d . 1
O O1 0.8916(6) -0.2069(6) 0.1464(3) 0.0536(11) Uani d . 1
O O2 0.5163(5) 0.2478(6) 0.1158(3) 0.0493(10) Uani d . 1
O O3 0.5867(5) -0.0704(5) 0.3868(3) 0.0490(10) Uani d . 1
O O10 1.1340(4) 0.3435(5) 0.4572(2) 0.0366(8) Uani d . 1
O O11 1.3150(4) 0.2733(5) 0.3216(3) 0.0382(8) Uani d . 1
O O12 1.1006(4) 0.5280(4) 0.3089(3) 0.0389(8) Uani d . 1
O O20 0.7709(9) 0.1093(9) -0.0528(5) 0.095(2) Uani d . 1
S S1 1.16043(14) 0.36563(15) 0.35584(9) 0.0307(2) Uani d . 1
Re Re1 0.79281(2) 0.08891(2) 0.250089(12) 0.02670(6) Uani d . 1

loop_
_atom_site_aniso_label
_atom_site_aniso_U_11
_atom_site_aniso_U_22
_atom_site_aniso_U_33
_atom_site_aniso_U_12
_atom_site_aniso_U_13
_atom_site_aniso_U_23
C1 0.037(2) 0.036(3) 0.038(2) -0.015(2) -0.0024(19) -0.013(2)
C2 0.029(2) 0.042(3) 0.033(2) -0.014(2) -0.0072(17) -0.009(2)
C3 0.030(2) 0.039(3) 0.036(2) -0.016(2) -0.0009(18) -0.0060(19)
C10 0.0226(18) 0.025(2) 0.029(2) -0.0095(18) -0.0025(15) -0.0076(16)
C11 0.030(2) 0.035(3) 0.036(2) -0.014(2) 0.0011(17) -0.0131(19)
C12 0.026(2) 0.035(3) 0.043(3) -0.007(2) 0.0022(18) -0.015(2)
C13 0.025(2) 0.036(3) 0.036(2) -0.011(2) -0.0021(17) -0.0083(19)
C14 0.0225(19) 0.036(3) 0.031(2) -0.008(2) -0.0060(16) -0.0043(18)
C15 0.030(2) 0.033(3) 0.037(2) -0.007(2) -0.0033(19) -0.003(2)
C16 0.034(2) 0.028(2) 0.039(2) -0.012(2) 0.0008(19) -0.0078(19)
C17 0.035(2) 0.040(3) 0.037(2) -0.021(2) 0.0043(19) -0.010(2)
C18 0.045(3) 0.044(3) 0.030(2) -0.020(3) 0.002(2) -0.004(2)
C19 0.037(2) 0.043(3) 0.028(2) -0.015(2) -0.0044(18) -0.0103(19)
C20 0.065(4) 0.069(5) 0.065(4) -0.030(4) -0.001(4) -0.019(4)
C21 0.183(15) 0.102(9) 0.224(18) -0.059(10) -0.134(14) -0.005(10)
C22 0.178(14) 0.071(7) 0.124(10) -0.057(8) -0.012(9) 0.009(7)
N10 0.0235(17) 0.031(2) 0.0321(18) -0.0112(17) -0.0036(14) -0.0064(15)
N11 0.0233(17) 0.030(2) 0.0314(18) -0.0109(16) -0.0035(14) -0.0074(15)
N12 0.0278(18) 0.031(2) 0.0324(19) -0.0134(18) -0.0030(15) -0.0086(15)
N13 0.0272(17) 0.0263(19) 0.0266(17) -0.0106(16) 0.0003(13) -0.0084(14)
N14 0.0285(18) 0.033(2) 0.0285(18) -0.0143(18) -0.0020(14) -0.0089(15)
N15 0.0263(18) 0.032(2) 0.0285(18) -0.0114(17) -0.0005(14) -0.0102(15)
O1 0.070(3) 0.047(3) 0.050(2) -0.018(2) -0.008(2) -0.0237(19)
O2 0.040(2) 0.063(3) 0.048(2) -0.017(2) -0.0108(17) -0.008(2)
O3 0.041(2) 0.051(3) 0.059(3) -0.023(2) 0.0007(18) -0.004(2)
O10 0.0368(18) 0.045(2) 0.0346(17) -0.0170(17) -0.0054(14) -0.0149(15)
O11 0.0243(15) 0.045(2) 0.050(2) -0.0143(16) -0.0009(14) -0.0140(16)
O12 0.0399(19) 0.0341(19) 0.050(2) -0.0198(17) -0.0006(16) -0.0092(15)
O20 0.090(4) 0.096(5) 0.103(5) -0.018(4) -0.038(4) -0.035(4)
S1 0.0269(5) 0.0341(6) 0.0383(6) -0.0154(5) -0.0022(4) -0.0131(5)
Re1 0.02526(9) 0.02963(10) 0.03017(9) -0.01236(7) -0.00258(6) -0.01002(6)

loop_
_atom_type_symbol
_atom_type_description
_atom_type_scat_dispersion_real
_atom_type_scat_dispersion_imag
_atom_type_scat_source
C C 0.0033 0.0016 'International Tables Vol C Tables 4.2.6.8 and 6.1.1.4'
H H 0.0000 0.0000 'International Tables Vol C Tables 4.2.6.8 and 6.1.1.4'
N N 0.0061 0.0033 'International Tables Vol C Tables 4.2.6.8 and 6.1.1.4'
O O 0.0106 0.0060 'International Tables Vol C Tables 4.2.6.8 and 6.1.1.4'
S S 0.1246 0.1234 'International Tables Vol C Tables 4.2.6.8 and 6.1.1.4'
Re Re -1.0185 7.2310 'International Tables Vol C Tables 4.2.6.8 and 6.1.1.4'

loop_
_geom_angle_atom_site_label_1
_geom_angle_atom_site_label_2
_geom_angle_atom_site_label_3
_geom_angle
_geom_angle_publ_flag
O1 C1 Re1 178.7(5) ?
O2 C2 Re1 179.2(5) ?
O3 C3 Re1 179.6(4) ?
N15 C10 N11 109.0(3) ?
N15 C10 N13 109.5(4) ?
N11 C10 N13 109.2(3) ?
N15 C10 S1 110.9(3) ?
N11 C10 S1 109.3(3) ?
N13 C10 S1 108.8(3) ?
N11 C11 C12 107.2(4) ?
N11 C11 H11 126.4 ?
C12 C11 H11 126.4 ?
C11 C12 C13 106.0(5) ?
C11 C12 H12 127.0 ?
C13 C12 H12 127.0 ?
N10 C13 C12 111.1(4) ?
N10 C13 H13 124.5 ?
C12 C13 H13 124.5 ?
C15 C14 N13 108.0(4) ?
C15 C14 H14 126.0 ?
N13 C14 H14 126.0 ?
C14 C15 C16 106.1(4) ?
C14 C15 H15 126.9 ?
C16 C15 H15 126.9 ?
N12 C16 C15 110.6(4) ?
N12 C16 H16 124.7 ?
C15 C16 H16 124.7 ?
N15 C17 C18 107.0(4) ?
N15 C17 H17 126.5 ?
C18 C17 H17 126.5 ?
C17 C18 C19 106.6(4) ?
C17 C18 H18 126.7 ?
C19 C18 H18 126.7 ?
N14 C19 C18 110.8(4) ?
N14 C19 H19 124.6 ?
C18 C19 H19 124.6 ?
O20 C20 C22 118.9(9) ?
O20 C20 C21 123.6(9) ?
C22 C20 C21 117.4(10) ?
C20 C21 H21A 109.5 ?
C20 C21 H21B 109.5 ?
H21A C21 H21B 109.5 ?
C20 C21 H21C 109.5 ?
H21A C21 H21C 109.5 ?
H21B C21 H21C 109.5 ?
C20 C22 H22C 109.5 ?
C20 C22 H22B 109.5 ?
H22C C22 H22B 109.5 ?
C20 C22 H22A 109.5 ?
H22C C22 H22A 109.5 ?
H22B C22 H22A 109.5 ?
C13 N10 N11 105.3(4) ?
C13 N10 Re1 132.3(3) ?
N11 N10 Re1 122.4(3) ?
C11 N11 N10 110.5(4) ?
C11 N11 C10 130.3(3) ?
N10 N11 C10 119.0(3) ?
C16 N12 N13 105.9(4) ?
C16 N12 Re1 132.2(3) ?
N13 N12 Re1 121.9(3) ?
C14 N13 N12 109.4(4) ?
C14 N13 C10 130.9(4) ?
N12 N13 C10 119.6(3) ?
C19 N14 N15 105.7(4) ?
C19 N14 Re1 133.0(3) ?
N15 N14 Re1 121.3(3) ?
C17 N15 N14 110.0(4) ?
C17 N15 C10 130.0(4) ?
N14 N15 C10 120.0(3) ?
O11 S1 O10 115.1(2) ?
O11 S1 O12 115.0(2) ?
O10 S1 O12 115.9(2) ?
O11 S1 C10 102.5(2) ?
O10 S1 C10 102.27(19) ?
O12 S1 C10 103.2(2) ?
C1 Re1 C2 88.6(2) ?
C1 Re1 C3 88.0(2) ?
C2 Re1 C3 90.4(2) ?
C1 Re1 N10 175.13(17) ?
C2 Re1 N10 94.41(18) ?
C3 Re1 N10 95.76(19) ?
C1 Re1 N12 95.23(19) ?
C2 Re1 N12 174.36(17) ?
C3 Re1 N12 93.84(17) ?
C1 Re1 N14 96.32(18) ?
C2 Re1 N14 95.12(17) ?
C3 Re1 N14 173.05(17) ?
N10 Re1 N12 81.47(15) y
N10 Re1 N14 79.64(14) y
N12 Re1 N14 80.39(14) y

loop_
_geom_bond_atom_site_label_1
_geom_bond_atom_site_label_2
_geom_bond_distance
_geom_bond_publ_flag
Re1 C1 1.933(5) y
Re1 C2 1.935(5) y
Re1 C3 1.937(5) y
Re1 N10 2.165(4) y
Re1 N12 2.165(4) y
Re1 N14 2.179(4) y
C1 O1 1.150(7) ?
C2 O2 1.146(6) ?
C3 O3 1.137(6) ?
C10 N15 1.457(6) ?
C10 N11 1.472(6) ?
C10 N13 1.474(6) ?
C10 S1 1.901(4) ?
C11 N11 1.363(6) ?
C11 C12 1.377(7) ?
C11 H11 0.9500 ?
C12 C13 1.396(7) ?
C12 H12 0.9500 ?
C13 N10 1.339(7) ?
C13 H13 0.9500 ?
C14 C15 1.354(7) ?
C14 N13 1.364(6) ?
C14 H14 0.9500 ?
C15 C16 1.396(7) ?
C15 H15 0.9500 ?
C16 N12 1.329(6) ?
C16 H16 0.9500 ?
C17 N15 1.364(6) ?
C17 C18 1.368(7) ?
C17 H17 0.9500 ?
C18 C19 1.387(7) ?
C18 H18 0.9500 ?
C19 N14 1.329(6) ?
C19 H19 0.9500 ?
C20 O20 1.204(10) ?
C20 C22 1.454(11) ?
C20 C21 1.458(10) ?
C21 H21A 0.9800 ?
C21 H21B 0.9800 ?
C21 H21C 0.9800 ?
C22 H22C 0.9800 ?
C22 H22B 0.9800 ?
C22 H22A 0.9800 ?
N10 N11 1.384(5) ?
N12 N13 1.382(5) ?
N14 N15 1.384(5) ?
O10 S1 1.441(4) ?
O11 S1 1.440(4) ?
O12 S1 1.441(4) ?

loop_
_geom_torsion_atom_site_label_1
_geom_torsion_atom_site_label_2
_geom_torsion_atom_site_label_3
_geom_torsion_atom_site_label_4
_geom_torsion
N11 C11 C12 C13 -0.2(6)
C11 C12 C13 N10 -0.2(6)
N13 C14 C15 C16 0.5(6)
C14 C15 C16 N12 -0.1(6)
N15 C17 C18 C19 0.0(6)
C17 C18 C19 N14 0.1(7)
C12 C13 N10 N11 0.5(5)
C12 C13 N10 Re1 -178.4(3)
C12 C11 N11 N10 0.6(5)
C12 C11 N11 C10 175.3(4)
C13 N10 N11 C11 -0.7(5)
Re1 N10 N11 C11 178.4(3)
C13 N10 N11 C10 -176.1(4)
Re1 N10 N11 C10 3.0(5)
N15 C10 N11 C11 -116.0(5)
N13 C10 N11 C11 124.3(5)
S1 C10 N11 C11 5.4(6)
N15 C10 N11 N10 58.3(5)
N13 C10 N11 N10 -61.3(5)
S1 C10 N11 N10 179.7(3)
C15 C16 N12 N13 -0.3(5)
C15 C16 N12 Re1 178.8(3)
C15 C14 N13 N12 -0.6(5)
C15 C14 N13 C10 -177.5(4)
C16 N12 N13 C14 0.5(5)
Re1 N12 N13 C14 -178.6(3)
C16 N12 N13 C10 177.9(4)
Re1 N12 N13 C10 -1.3(5)
N15 C10 N13 C14 117.8(5)
N11 C10 N13 C14 -122.8(5)
S1 C10 N13 C14 -3.6(6)
N15 C10 N13 N12 -58.8(5)
N11 C10 N13 N12 60.5(5)
S1 C10 N13 N12 179.8(3)
C18 C19 N14 N15 -0.2(6)
C18 C19 N14 Re1 179.8(4)
C18 C17 N15 N14 -0.2(6)
C18 C17 N15 C10 179.6(5)
C19 N14 N15 C17 0.2(5)
Re1 N14 N15 C17 -179.8(3)
C19 N14 N15 C10 -179.6(4)
Re1 N14 N15 C10 0.4(5)
N11 C10 N15 C17 119.9(5)
N13 C10 N15 C17 -120.6(5)
S1 C10 N15 C17 -0.5(6)
N11 C10 N15 N14 -60.3(5)
N13 C10 N15 N14 59.2(5)
S1 C10 N15 N14 179.3(3)
N15 C10 S1 O11 -59.3(4)
N11 C10 S1 O11 -179.5(3)
N13 C10 S1 O11 61.3(3)
N15 C10 S1 O10 -178.8(3)
N11 C10 S1 O10 60.9(3)
N13 C10 S1 O10 -58.3(3)
N15 C10 S1 O12 60.5(4)
N11 C10 S1 O12 -59.7(3)
N13 C10 S1 O12 -179.0(3)
C13 N10 Re1 C1 170(2)
N11 N10 Re1 C1 -9(2)
C13 N10 Re1 C2 41.0(4)
N11 N10 Re1 C2 -137.7(3)
C13 N10 Re1 C3 -49.8(4)
N11 N10 Re1 C3 131.4(3)
C13 N10 Re1 N12 -142.8(4)
N11 N10 Re1 N12 38.4(3)
C13 N10 Re1 N14 135.5(4)
N11 N10 Re1 N14 -43.3(3)
C16 N12 Re1 C1 -41.6(5)
N13 N12 Re1 C1 137.3(3)
C16 N12 Re1 C2 -174.6(17)
N13 N12 Re1 C2 4(2)
C16 N12 Re1 C3 46.8(5)
N13 N12 Re1 C3 -134.4(4)
C16 N12 Re1 N10 142.0(5)
N13 N12 Re1 N10 -39.1(3)
C16 N12 Re1 N14 -137.1(5)
N13 N12 Re1 N14 41.8(3)
C19 N14 Re1 C1 44.3(5)
N15 N14 Re1 C1 -135.7(4)
C19 N14 Re1 C2 -44.9(5)
N15 N14 Re1 C2 135.1(4)
C19 N14 Re1 C3 172.5(15)
N15 N14 Re1 C3 -7.4(17)
C19 N14 Re1 N10 -138.5(5)
N15 N14 Re1 N10 41.5(3)
C19 N14 Re1 N12 138.5(5)
N15 N14 Re1 N12 -41.4(3)
